data_2015824
loop_
_publ_author_name
'Yu-Mei Zhang'
'Yu-Ping Zhang'
'Bao-Long Li'
'Yong Zhang'

_publ_section_title
;A novel dimeric zinc(II) complex:
 bis[\m-1,2-bis(1<i>H</i>-1,2,4-triazol-1-yl)ethane-\k^2^<i>N</i>^4^:<i>N</i>^4'^]bis[diisothiocyanatozinc(II)]
;
_journal_coeditor_code AV3065
_journal_issue 3
_journal_name_full 'Acta Crystallographica Section C'
_journal_page_first m120
_journal_page_last m122
_journal_paper_doi 10.1107/S0108270107005215
_journal_volume 63
_journal_year 2007
_chemical_formula_iupac '[Zn2 (N C S)4 (C6 H8 N6)2]'
_chemical_formula_moiety 'C16 H16 N16 S4 Zn2'
_chemical_formula_sum 'C16 H16 N16 S4 Zn2'
_chemical_formula_weight 691.51
_chemical_name_systematic
;
bis[\m-1,2-bis(1H-1,2,4-triazol-1-yl)ethane-
\k^2^N^4^:N^4'^]bis[diisothiocyanatozinc(II)]
;
_space_group_IT_number 2
_symmetry_cell_setting triclinic
_symmetry_space_group_name_Hall '-P 1'
_symmetry_space_group_name_H-M 'P -1'
_atom_sites_solution_hydrogens geom
_atom_sites_solution_primary direct
_atom_sites_solution_secondary difmap
_cell_angle_alpha 80.784(13)
_cell_angle_beta 68.195(11)
_cell_angle_gamma 87.373(14)
_cell_formula_units_Z 1
_cell_length_a 8.3859(14)
_cell_length_b 8.7715(19)
_cell_length_c 10.0402(10)
_cell_measurement_reflns_used 2682
_cell_measurement_temperature 193(2)
_cell_measurement_theta_max 25.3491
_cell_measurement_theta_min 3.4010
_cell_volume 676.8(2)
_computing_cell_refinement CrystalClear
_computing_data_collection 'CrystalClear (Rigaku, 2000)'
_computing_data_reduction CrystalClear
_computing_molecular_graphics 'SHELXTL (Bruker, 1998)'
_computing_publication_material SHELXTL
_computing_structure_refinement 'SHELXL97 (Sheldrick, 1997)'
_computing_structure_solution 'SHELXS97 (Sheldrick, 1997)'
_diffrn_ambient_temperature 193(2)
_diffrn_measured_fraction_theta_full 0.994
_diffrn_measured_fraction_theta_max 0.994
_diffrn_measurement_device_type 'Rigaku Mercury CCD'
_diffrn_measurement_method \w
_diffrn_radiation_monochromator graphite
_diffrn_radiation_source 'fine-focus sealed tube'
_diffrn_radiation_type MoK\a
_diffrn_radiation_wavelength 0.71073
_diffrn_reflns_av_R_equivalents 0.0249
_diffrn_reflns_av_sigmaI/netI 0.0295
_diffrn_reflns_limit_h_max 9
_diffrn_reflns_limit_h_min -10
_diffrn_reflns_limit_k_max 10
_diffrn_reflns_limit_k_min -10
_diffrn_reflns_limit_l_max 11
_diffrn_reflns_limit_l_min -12
_diffrn_reflns_number 6769
_diffrn_reflns_theta_full 25.34
_diffrn_reflns_theta_max 25.34
_diffrn_reflns_theta_min 3.40
_diffrn_standards_decay_% 0
_diffrn_standards_interval_count 0
_diffrn_standards_interval_time 0
_diffrn_standards_number 0
_exptl_absorpt_coefficient_mu 2.121
_exptl_absorpt_correction_T_max 0.748
_exptl_absorpt_correction_T_min 0.546
_exptl_absorpt_correction_type multi-scan
_exptl_absorpt_process_details '(Jacobson, 1998)'
_exptl_crystal_colour Colorless
_exptl_crystal_density_diffrn 1.697
_exptl_crystal_density_method 'not measured'
_exptl_crystal_description Block
_exptl_crystal_F_000 348
_exptl_crystal_size_max 0.30
_exptl_crystal_size_mid 0.24
_exptl_crystal_size_min 0.14
_refine_diff_density_max 0.545
_refine_diff_density_min -0.394
_refine_ls_extinction_method none
_refine_ls_goodness_of_fit_ref 1.011
_refine_ls_hydrogen_treatment constr
_refine_ls_matrix_type full
_refine_ls_number_parameters 172
_refine_ls_number_reflns 2462
_refine_ls_number_restraints 0
_refine_ls_restrained_S_all 1.011
_refine_ls_R_factor_all 0.0386
_refine_ls_R_factor_gt 0.0324
_refine_ls_shift/su_max 0.001
_refine_ls_shift/su_mean 0.000
_refine_ls_structure_factor_coef Fsqd
_refine_ls_weighting_details 'calc w=1/[\s^2^(Fo^2^)+(0.0453P)^2^+0.3766P] where P=(Fo^2^+2Fc^2^)/3'
_refine_ls_weighting_scheme calc
_refine_ls_wR_factor_gt 0.0789
_refine_ls_wR_factor_ref 0.0830
_reflns_number_gt 2192
_reflns_number_total 2462
_reflns_threshold_expression I>2\s(I)
_cod_data_source_file av3065.cif
_cod_data_source_block I
_cod_database_code 2015824
_cod_database_fobs_code 2015824

loop_
_symmetry_equiv_pos_as_xyz
'x, y, z'
'-x, -y, -z'

loop_
_atom_site_type_symbol
_atom_site_label
_atom_site_fract_x
_atom_site_fract_y
_atom_site_fract_z
_atom_site_U_iso_or_equiv
_atom_site_adp_type
_atom_site_calc_flag
_atom_site_refinement_flags
_atom_site_occupancy
Zn Zn1 0.13787(4) 0.25826(4) 0.60212(3) 0.03123(13) Uani d . 1
S S1 -0.35612(10) 0.15645(10) 0.52657(9) 0.0405(2) Uani d . 1
S S2 -0.10257(10) 0.65350(10) 0.86288(9) 0.0411(2) Uani d . 1
N N1 0.4950(3) 0.3109(3) 0.1842(2) 0.0257(5) Uani d . 1
N N2 0.5188(3) 0.4511(3) 0.2172(2) 0.0332(6) Uani d . 1
N N3 0.3254(3) 0.3067(3) 0.4078(2) 0.0285(5) Uani d . 1
N N4 0.7652(3) 0.0662(3) 0.0910(2) 0.0264(5) Uani d . 1
N N5 0.6985(3) -0.0600(3) 0.0645(3) 0.0349(6) Uani d . 1
N N6 0.8002(3) -0.1243(3) 0.2427(2) 0.0272(5) Uani d . 1
N N7 -0.0638(4) 0.1722(3) 0.5900(3) 0.0451(7) Uani d . 1
N N8 0.0852(4) 0.4535(3) 0.6766(3) 0.0474(7) Uani d . 1
C C1 0.4128(4) 0.4427(3) 0.3526(3) 0.0336(7) Uani d . 1
H H1 0.3986 0.5248 0.4071 0.040 Uiso calc R 1
C C2 0.3803(4) 0.2279(3) 0.2972(3) 0.0302(6) Uani d . 1
H H2 0.3424 0.1268 0.2993 0.036 Uiso calc R 1
C C3 0.7233(4) -0.1712(3) 0.1583(3) 0.0324(6) Uani d . 1
H H3 0.6904 -0.2756 0.1666 0.039 Uiso calc R 1
C C4 0.8238(3) 0.0256(3) 0.1965(3) 0.0279(6) Uani d . 1
H H4 0.8753 0.0940 0.2338 0.034 Uiso calc R 1
C C5 0.5807(4) 0.2739(3) 0.0379(3) 0.0313(6) Uani d . 1
H H5A 0.5830 0.3670 -0.0331 0.038 Uiso calc R 1
H H5B 0.5131 0.1928 0.0234 0.038 Uiso calc R 1
C C6 0.7627(4) 0.2185(3) 0.0076(3) 0.0311(6) Uani d . 1
H H6A 0.8203 0.2134 -0.0973 0.037 Uiso calc R 1
H H6B 0.8274 0.2933 0.0332 0.037 Uiso calc R 1
C C7 -0.1837(4) 0.1664(3) 0.5632(3) 0.0316(6) Uani d . 1
C C8 0.0083(4) 0.5370(3) 0.7532(3) 0.0307(6) Uani d . 1

loop_
_atom_site_aniso_label
_atom_site_aniso_U_11
_atom_site_aniso_U_22
_atom_site_aniso_U_33
_atom_site_aniso_U_12
_atom_site_aniso_U_13
_atom_site_aniso_U_23
Zn1 0.0315(2) 0.0317(2) 0.0273(2) 0.00030(14) -0.00921(14) 0.00043(13)
S1 0.0343(4) 0.0414(5) 0.0491(5) -0.0014(3) -0.0194(4) -0.0060(4)
S2 0.0343(4) 0.0438(5) 0.0470(5) 0.0038(3) -0.0139(4) -0.0152(4)
N1 0.0277(12) 0.0249(12) 0.0244(11) 0.0036(9) -0.0111(10) -0.0009(9)
N2 0.0420(15) 0.0260(13) 0.0288(12) -0.0059(11) -0.0103(11) -0.0016(10)
N3 0.0309(12) 0.0265(13) 0.0275(12) 0.0009(10) -0.0123(10) 0.0007(9)
N4 0.0268(12) 0.0240(12) 0.0250(11) 0.0036(9) -0.0067(9) -0.0023(9)
N5 0.0434(15) 0.0294(14) 0.0369(13) 0.0015(11) -0.0205(12) -0.0059(11)
N6 0.0263(12) 0.0276(13) 0.0245(11) 0.0005(10) -0.0064(9) -0.0023(9)
N7 0.0403(16) 0.0459(17) 0.0499(16) -0.0019(13) -0.0200(13) -0.0008(13)
N8 0.0597(18) 0.0341(15) 0.0416(15) 0.0012(13) -0.0117(14) -0.0044(12)
C1 0.0411(17) 0.0276(16) 0.0316(15) -0.0013(13) -0.0138(13) -0.0022(12)
C2 0.0346(16) 0.0234(15) 0.0322(14) 0.0024(12) -0.0135(12) -0.0008(11)
C3 0.0384(16) 0.0267(15) 0.0323(15) -0.0008(12) -0.0131(13) -0.0051(12)
C4 0.0256(14) 0.0287(15) 0.0277(14) -0.0012(11) -0.0073(11) -0.0050(11)
C5 0.0382(16) 0.0295(16) 0.0263(14) 0.0075(13) -0.0133(12) -0.0030(11)
C6 0.0343(15) 0.0265(15) 0.0261(14) 0.0017(12) -0.0060(12) 0.0014(11)
C7 0.0323(16) 0.0253(15) 0.0317(14) -0.0055(12) -0.0058(13) -0.0024(11)
C8 0.0360(16) 0.0246(15) 0.0331(15) -0.0069(13) -0.0173(13) 0.0043(12)

loop_
_atom_type_symbol
_atom_type_description
_atom_type_scat_dispersion_real
_atom_type_scat_dispersion_imag
_atom_type_scat_source
C C 0.0033 0.0016 'International Tables Vol C Tables 4.2.6.8 and 6.1.1.4'
H H 0.0000 0.0000 'International Tables Vol C Tables 4.2.6.8 and 6.1.1.4'
N N 0.0061 0.0033 'International Tables Vol C Tables 4.2.6.8 and 6.1.1.4'
S S 0.1246 0.1234 'International Tables Vol C Tables 4.2.6.8 and 6.1.1.4'
Zn Zn 0.2839 1.4301 'International Tables Vol C Tables 4.2.6.8 and 6.1.1.4'

loop_
_geom_angle_atom_site_label_1
_geom_angle_atom_site_label_2
_geom_angle_atom_site_label_3
_geom_angle_site_symmetry_3
_geom_angle
_geom_angle_publ_flag
N7 Zn1 N8 . 110.66(12) yes
N7 Zn1 N3 . 112.05(11) yes
N8 Zn1 N3 . 105.54(11) yes
N7 Zn1 N6 2_656 109.15(10) yes
N8 Zn1 N6 2_656 102.35(11) yes
N3 Zn1 N6 2_656 116.53(9) yes
C2 N1 N2 . 110.2(2) no
C2 N1 C5 . 128.4(2) no
N2 N1 C5 . 121.2(2) no
C1 N2 N1 . 102.5(2) no
C2 N3 C1 . 103.5(2) no
C2 N3 Zn1 . 130.4(2) no
C1 N3 Zn1 . 125.69(19) no
C4 N4 N5 . 110.1(2) no
C4 N4 C6 . 129.6(2) no
N5 N4 C6 . 120.4(2) no
C3 N5 N4 . 102.5(2) no
C4 N6 C3 . 103.5(2) no
C4 N6 Zn1 2_656 129.92(19) no
C3 N6 Zn1 2_656 126.59(19) no
C7 N7 Zn1 . 159.1(3) yes
C8 N8 Zn1 . 156.4(3) yes
N2 C1 N3 . 114.1(3) no
N2 C1 H1 . 123.0 no
N3 C1 H1 . 123.0 no
N1 C2 N3 . 109.8(3) no
N1 C2 H2 . 125.1 no
N3 C2 H2 . 125.1 no
N5 C3 N6 . 114.1(3) no
N5 C3 H3 . 123.0 no
N6 C3 H3 . 123.0 no
N4 C4 N6 . 109.9(2) no
N4 C4 H4 . 125.1 no
N6 C4 H4 . 125.1 no
N1 C5 C6 . 113.4(2) no
N1 C5 H5A . 108.9 no
C6 C5 H5A . 108.9 no
N1 C5 H5B . 108.9 no
C6 C5 H5B . 108.9 no
H5A C5 H5B . 107.7 no
N4 C6 C5 . 111.3(2) no
N4 C6 H6A . 109.4 no
C5 C6 H6A . 109.4 no
N4 C6 H6B . 109.4 no
C5 C6 H6B . 109.4 no
H6A C6 H6B . 108.0 no
N7 C7 S1 . 179.3(3) yes
N8 C8 S2 . 179.2(3) yes

loop_
_geom_bond_atom_site_label_1
_geom_bond_atom_site_label_2
_geom_bond_site_symmetry_2
_geom_bond_distance
_geom_bond_publ_flag
Zn1 N7 . 1.935(3) yes
Zn1 N8 . 1.945(3) yes
Zn1 N3 . 1.994(2) yes
Zn1 N6 2_656 2.009(2) yes
S1 C7 . 1.628(3) no
S2 C8 . 1.623(3) no
N1 C2 . 1.315(4) no
N1 N2 . 1.365(3) no
N1 C5 . 1.458(3) no
N2 C1 . 1.311(4) no
N3 C2 . 1.326(4) no
N3 C1 . 1.354(4) no
N4 C4 . 1.320(4) no
N4 N5 . 1.367(3) no
N4 C6 . 1.462(3) no
N5 C3 . 1.309(4) no
N6 C4 . 1.321(4) no
N6 C3 . 1.358(4) no
N6 Zn1 2_656 2.009(2) no
N7 C7 . 1.139(4) no
N8 C8 . 1.146(4) no
C1 H1 . 0.9500 no
C2 H2 . 0.9500 no
C3 H3 . 0.9500 no
C4 H4 . 0.9500 no
C5 C6 . 1.515(4) no
C5 H5A . 0.9900 no
C5 H5B . 0.9900 no
C6 H6A . 0.9900 no
C6 H6B . 0.9900 no

loop_
_geom_hbond_atom_site_label_D
_geom_hbond_atom_site_label_H
_geom_hbond_atom_site_label_A
_geom_hbond_site_symmetry_A
_geom_hbond_distance_DH
_geom_hbond_distance_HA
_geom_hbond_distance_DA
_geom_hbond_angle_DHA
C1 H1 S1 2_566 0.95 2.95 3.853(3) 159
C2 H2 S1 2_556 0.95 2.82 3.525(3) 131
C4 H4 S2 2_666 0.95 2.79 3.574(3) 140
C6 H6B S2 2_666 0.99 2.95 3.819(3) 148

loop_
_geom_torsion_atom_site_label_1
_geom_torsion_atom_site_label_2
_geom_torsion_atom_site_label_3
_geom_torsion_atom_site_label_4
_geom_torsion_site_symmetry_1
_geom_torsion
C2 N1 N2 C1 . -0.1(3)
C5 N1 N2 C1 . 175.6(2)
N7 Zn1 N3 C2 . -41.1(3)
N8 Zn1 N3 C2 . -161.6(2)
N6 Zn1 N3 C2 2_656 85.6(2)
N7 Zn1 N3 C1 . 129.6(2)
N8 Zn1 N3 C1 . 9.1(2)
N6 Zn1 N3 C1 2_656 -103.7(2)
C4 N4 N5 C3 . -0.4(3)
C6 N4 N5 C3 . -179.8(2)
N8 Zn1 N7 C7 . 48.1(8)
N3 Zn1 N7 C7 . -69.3(8)
N6 Zn1 N7 C7 2_656 160.0(7)
N7 Zn1 N8 C8 . 47.0(7)
N3 Zn1 N8 C8 . 168.5(7)
N6 Zn1 N8 C8 2_656 -69.2(7)
N1 N2 C1 N3 . 0.7(3)
C2 N3 C1 N2 . -1.1(3)
Zn1 N3 C1 N2 . -173.83(19)
N2 N1 C2 N3 . -0.6(3)
C5 N1 C2 N3 . -175.9(2)
C1 N3 C2 N1 . 0.9(3)
Zn1 N3 C2 N1 . 173.22(17)
N4 N5 C3 N6 . 0.3(3)
C4 N6 C3 N5 . -0.1(3)
Zn1 N6 C3 N5 2_656 -179.51(18)
N5 N4 C4 N6 . 0.3(3)
C6 N4 C4 N6 . 179.7(2)
C3 N6 C4 N4 . -0.1(3)
Zn1 N6 C4 N4 2_656 179.24(17)
C2 N1 C5 C6 . -102.0(3)
N2 N1 C5 C6 . 83.1(3)
C4 N4 C6 C5 . -114.0(3)
N5 N4 C6 C5 . 65.4(3)
N1 C5 C6 N4 . 69.1(3)
Zn1 N7 C7 S1 . -15E1(3)
Zn1 N8 C8 S2 . -0E1(2)
